data_2020721
loop_
_publ_author_name
'Sagar, Belakavadi K.'
'Harsha, Kachigere B.'
'Yathirajan, Hemmige S.'
'Rangappa, Kanchugarakoppal S.'
'Rathore, Ravindranath S.'
'Glidewell, Christopher'

_publ_section_title
;
 Three closely related
 4,5,6,7-tetrahydro-1<i>H</i>-pyrazolo[4,3-<i>c</i>]pyridines: synthesis,
 molecular conformations and hydrogen bonding in zero, one and two
 dimensions
;
_journal_coeditor_code YF3117
_journal_issue 3
_journal_name_full 'Acta Crystallographica Section C'
_journal_page_first 298
_journal_page_last 304
_journal_paper_doi 10.1107/S205322961700273X
_journal_volume 73
_journal_year 2017
_chemical_formula_iupac 'C21 H19 Cl F3 N3 O2 S'
_chemical_formula_moiety 'C21 H19 Cl F3 N3 O2 S'
_chemical_formula_sum 'C21 H19 Cl F3 N3 O2 S'
_chemical_formula_weight 469.90
_chemical_name_systematic
1-(4-Chlorophenyl)-5-methylsulfonyl-3-[4-(trifluoromethyl)phenyl]-4,5,6,7-tetrahydro-1<i>H</i>-pyrazolo[4,3-<i>c</i>]pyridine
_space_group_crystal_system orthorhombic
_space_group_IT_number 19
_space_group_name_Hall 'P 2ac 2ab'
_space_group_name_H-M_alt 'P 21 21 21'
_symmetry_space_group_name_Hall 'P 2ac 2ab'
_symmetry_space_group_name_H-M 'P 21 21 21'
_atom_sites_solution_hydrogens geom
_audit_creation_method SHELXL-2014
_cell_angle_alpha 90
_cell_angle_beta 90
_cell_angle_gamma 90
_cell_formula_units_Z 4
_cell_length_a 5.4468(2)
_cell_length_b 11.4102(4)
_cell_length_c 34.3009(9)
_cell_measurement_reflns_used 5856
_cell_measurement_temperature 296(2)
_cell_measurement_theta_max 29.321
_cell_measurement_theta_min 1.187
_cell_volume 2131.77(12)
_computing_cell_refinement
;
APEX2 (Bruker, 2012)
;
_computing_data_collection
;
APEX2 (Bruker, 2012)
;
_computing_data_reduction
;
SAINT-Plus (Bruker, 2012)
;
_computing_molecular_graphics
;
PLATON (Spek, 2009)
;
_computing_publication_material
;
SHELXL2014 (Sheldrick, 2015 and PLATON (Spek, 2009)
;
_computing_structure_refinement
;
SHELXL2014 (Sheldrick, 2015)
;
_computing_structure_solution
;
SHELXS86 (Sheldrick, 2008)
;
_diffrn_ambient_temperature 296(2)
_diffrn_measured_fraction_theta_full 0.999
_diffrn_measured_fraction_theta_max 0.999
_diffrn_measurement_device_type 'Bruker Kappa APEXII'
_diffrn_measurement_method '\f and \w scans'
_diffrn_radiation_type MoK\a
_diffrn_radiation_wavelength 0.71073
_diffrn_reflns_av_R_equivalents 0.0324
_diffrn_reflns_limit_h_max 7
_diffrn_reflns_limit_h_min -3
_diffrn_reflns_limit_k_max 14
_diffrn_reflns_limit_k_min -14
_diffrn_reflns_limit_l_max 29
_diffrn_reflns_limit_l_min -44
_diffrn_reflns_number 15002
_diffrn_reflns_theta_full 25.242
_diffrn_reflns_theta_max 27.550
_diffrn_reflns_theta_min 2.144
_diffrn_standards_decay_% 0
_diffrn_standards_interval_count 0
_diffrn_standards_interval_time 0
_diffrn_standards_number 0
_exptl_absorpt_coefficient_mu 0.327
_exptl_absorpt_correction_T_max 0.907
_exptl_absorpt_correction_T_min 0.879
_exptl_absorpt_correction_type multi-scan
_exptl_absorpt_process_details
;
(SADABS; Bruker, 2012)
;
_exptl_crystal_colour colourless
_exptl_crystal_density_diffrn 1.464
_exptl_crystal_description block
_exptl_crystal_F_000 968
_exptl_crystal_size_max 0.400
_exptl_crystal_size_mid 0.300
_exptl_crystal_size_min 0.300
_refine_diff_density_max 0.159
_refine_diff_density_min -0.218
_refine_ls_abs_structure_details
;
Flack <i>x</i> determined using 1208 quotients [(I+)-(I-)]/[(I+)+(I-)]
(Parsons <i>et al.</i>,  2013)
;
_refine_ls_abs_structure_Flack 0.03(3)
_refine_ls_extinction_method none
_refine_ls_goodness_of_fit_ref 1.025
_refine_ls_hydrogen_treatment constr
_refine_ls_matrix_type full
_refine_ls_number_parameters 309
_refine_ls_number_reflns 4920
_refine_ls_number_restraints 0
_refine_ls_restrained_S_all 1.025
_refine_ls_R_factor_all 0.0649
_refine_ls_R_factor_gt 0.0392
_refine_ls_shift/su_max 0.000
_refine_ls_shift/su_mean 0.000
_refine_ls_structure_factor_coef Fsqd
_refine_ls_weighting_details 'w=1/[\s^2^(Fo^2^)+(0.0426P)^2^+0.0545P] where P=(Fo^2^+2Fc^2^)/3'
_refine_ls_weighting_scheme calc
_refine_ls_wR_factor_gt 0.0812
_refine_ls_wR_factor_ref 0.0931
_reflns_number_gt 3587
_reflns_number_total 4920
_reflns_threshold_expression 'I > 2\s(I)'
_cod_data_source_file yf3117sup1.cif
_cod_data_source_block II
_cod_database_code 2020721
_shelx_space_group_comment
;
The symmetry employed for this shelxl refinement is uniquely defined
by the following loop, which should always be used as a source of
symmetry information in preference to the above space-group names.
They are only intended as comments.
;
_shelx_estimated_absorpt_t_min 0.880
_shelx_estimated_absorpt_t_max 0.908
_shelxl_version_number 2.014

loop_
_space_group_symop_operation_xyz
'x, y, z'
'x+1/2, -y+1/2, -z'
'-x, y+1/2, -z+1/2'
'-x+1/2, -y, z+1/2'

loop_
_atom_site_type_symbol
_atom_site_label
_atom_site_fract_x
_atom_site_fract_y
_atom_site_fract_z
_atom_site_U_iso_or_equiv
_atom_site_adp_type
_atom_site_calc_flag
_atom_site_occupancy
_atom_site_disorder_assembly
_atom_site_disorder_group
N N1 0.6422(4) 0.5128(2) 0.64083(7) 0.0435(6) Uani d 1 . .
N N2 0.7153(4) 0.5746(2) 0.60944(7) 0.0430(6) Uani d 1 . .
C C3 0.5874(5) 0.6739(3) 0.61079(7) 0.0363(6) Uani d 1 . .
C C3A 0.4302(5) 0.6749(3) 0.64357(7) 0.0355(6) Uani d 1 . .
C C4 0.2561(5) 0.7637(3) 0.65979(8) 0.0393(7) Uani d 1 . .
H H4A 0.3280 0.8414 0.6585 0.047 Uiso calc 1 . .
H H4B 0.1045 0.7639 0.6450 0.047 Uiso calc 1 . .
N N5 0.2071(4) 0.7314(2) 0.70082(7) 0.0401(6) Uani d 1 . .
C C6 0.1312(6) 0.6083(3) 0.70578(9) 0.0506(8) Uani d 1 . .
H H6A -0.0004 0.5900 0.6877 0.061 Uiso calc 1 . .
H H6B 0.0712 0.5961 0.7321 0.061 Uiso calc 1 . .
C C7 0.3479(6) 0.5294(3) 0.69817(9) 0.0502(8) Uani d 1 . .
H H7A 0.4623 0.5333 0.7198 0.060 Uiso calc 1 . .
H H7B 0.2934 0.4489 0.6953 0.060 Uiso calc 1 . .
C C7A 0.4698(5) 0.5696(3) 0.66161(8) 0.0395(7) Uani d 1 . .
C C17 0.7330(6) 0.3936(3) 0.64656(10) 0.0556(9) Uani d 1 . .
H H17A 0.7849 0.3841 0.6734 0.067 Uiso calc 1 . .
H H17B 0.8748 0.3808 0.6300 0.067 Uiso calc 1 . .
C C11 0.5399(6) 0.3036(3) 0.63724(9) 0.0497(8) Uani d 1 . .
C C12 0.4368(8) 0.2988(3) 0.60081(10) 0.0666(10) Uani d 1 . .
H H12 0.4922 0.3496 0.5815 0.080 Uiso calc 1 . .
C C13 0.2532(9) 0.2204(3) 0.59234(11) 0.0733(12) Uani d 1 . .
H H13 0.1822 0.2191 0.5677 0.088 Uiso calc 1 . .
C C14 0.1756(7) 0.1438(3) 0.62071(11) 0.0611(10) Uani d 1 . .
Cl Cl14 -0.0571(2) 0.04450(10) 0.61044(4) 0.0892(4) Uani d 1 . .
C C15 0.2776(8) 0.1455(3) 0.65713(11) 0.0694(11) Uani d 1 . .
H H15 0.2257 0.0930 0.6762 0.083 Uiso calc 1 . .
C C16 0.4585(8) 0.2263(3) 0.66515(10) 0.0646(10) Uani d 1 . .
H H16 0.5270 0.2286 0.6900 0.078 Uiso calc 1 . .
C C31 0.6213(5) 0.7627(3) 0.58017(8) 0.0377(7) Uani d 1 . .
C C32 0.4564(6) 0.8528(3) 0.57475(9) 0.0494(8) Uani d 1 . .
H H32 0.3189 0.8575 0.5908 0.059 Uiso calc 1 . .
C C33 0.4902(6) 0.9359(3) 0.54621(9) 0.0549(9) Uani d 1 . .
H H33 0.3775 0.9964 0.5432 0.066 Uiso calc 1 . .
C C34 0.6925(7) 0.9287(3) 0.52216(9) 0.0529(9) Uani d 1 . .
C C35 0.8556(6) 0.8382(3) 0.52649(9) 0.0575(9) Uani d 1 . .
H H35 0.9899 0.8323 0.5099 0.069 Uiso calc 1 . .
C C36 0.8215(6) 0.7563(3) 0.55522(9) 0.0485(8) Uani d 1 . .
H H36 0.9341 0.6957 0.5580 0.058 Uiso calc 1 . .
C C37 0.7371(10) 1.0200(5) 0.49169(13) 0.0752(12) Uani d 1 . .
F F31A 0.875(5) 1.0995(15) 0.5014(5) 0.134(7) Uani d 0.51(2) A 1
F F32A 0.812(4) 0.9771(12) 0.4588(4) 0.143(9) Uani d 0.51(2) A 1
F F33A 0.537(3) 1.073(2) 0.4812(5) 0.129(6) Uani d 0.51(2) A 1
F F31B 0.974(3) 1.050(2) 0.4901(7) 0.147(9) Uani d 0.49(2) A 2
F F32B 0.680(6) 0.995(2) 0.4590(4) 0.183(10) Uani d 0.49(2) A 2
F F33B 0.635(7) 1.1226(14) 0.5013(9) 0.188(11) Uani d 0.49(2) A 2
S S51 0.07584(13) 0.83056(8) 0.72794(2) 0.0464(2) Uani d 1 . .
O O51 0.0454(5) 0.7815(3) 0.76567(6) 0.0724(8) Uani d 1 . .
O O52 0.2154(4) 0.9352(2) 0.72410(7) 0.0565(6) Uani d 1 . .
C C51 -0.2150(6) 0.8583(4) 0.70770(11) 0.0795(14) Uani d 1 . .
H H51A -0.2939 0.9200 0.7220 0.119 Uiso calc 1 . .
H H51B -0.3132 0.7885 0.7091 0.119 Uiso calc 1 . .
H H51C -0.1967 0.8815 0.6810 0.119 Uiso calc 1 . .

loop_
_atom_site_aniso_label
_atom_site_aniso_U_11
_atom_site_aniso_U_22
_atom_site_aniso_U_33
_atom_site_aniso_U_12
_atom_site_aniso_U_13
_atom_site_aniso_U_23
N1 0.0500(15) 0.0338(15) 0.0467(14) 0.0050(12) 0.0004(12) 0.0033(11)
N2 0.0479(14) 0.0397(15) 0.0415(13) 0.0025(12) 0.0018(11) 0.0005(11)
C3 0.0369(13) 0.0354(16) 0.0367(14) 0.0011(14) -0.0013(12) -0.0024(12)
C3A 0.0378(13) 0.0335(16) 0.0351(13) -0.0019(14) 0.0004(12) -0.0016(12)
C4 0.0377(14) 0.0417(18) 0.0386(15) 0.0010(14) 0.0025(12) 0.0002(13)
N5 0.0378(12) 0.0459(16) 0.0367(12) -0.0060(12) 0.0070(10) -0.0030(11)
C6 0.053(2) 0.049(2) 0.0502(18) -0.0140(16) 0.0085(15) 0.0020(15)
C7 0.059(2) 0.044(2) 0.0474(18) -0.0066(16) 0.0040(15) 0.0090(15)
C7A 0.0430(16) 0.0348(17) 0.0406(15) -0.0022(13) -0.0013(13) 0.0005(13)
C17 0.061(2) 0.039(2) 0.066(2) 0.0127(17) -0.0060(18) 0.0059(16)
C11 0.069(2) 0.0321(17) 0.0482(17) 0.0109(16) -0.0067(16) -0.0002(14)
C12 0.103(3) 0.046(2) 0.0510(19) 0.001(2) -0.014(2) 0.0062(16)
C13 0.113(3) 0.048(2) 0.059(2) 0.005(2) -0.033(2) -0.0026(18)
C14 0.073(2) 0.037(2) 0.073(2) 0.0063(18) -0.0073(19) -0.0168(18)
Cl14 0.0822(7) 0.0607(7) 0.1248(9) -0.0037(6) -0.0140(7) -0.0279(7)
C15 0.099(3) 0.047(2) 0.062(2) -0.013(2) 0.004(2) 0.0018(18)
C16 0.098(3) 0.049(2) 0.0466(18) -0.006(2) -0.0124(19) 0.0037(16)
C31 0.0379(15) 0.0381(17) 0.0370(14) -0.0030(13) 0.0011(12) -0.0026(13)
C32 0.0515(18) 0.050(2) 0.0467(17) 0.0068(17) 0.0100(14) 0.0082(15)
C33 0.063(2) 0.046(2) 0.055(2) 0.0091(17) 0.0020(16) 0.0097(16)
C34 0.069(2) 0.051(2) 0.0389(17) -0.0099(19) 0.0052(16) 0.0052(15)
C35 0.061(2) 0.059(2) 0.0528(19) -0.0081(19) 0.0214(15) 0.0021(17)
C36 0.0509(17) 0.046(2) 0.0482(17) 0.0046(16) 0.0109(14) -0.0010(15)
C37 0.096(3) 0.066(3) 0.064(3) -0.016(3) 0.009(3) 0.017(2)
F31A 0.19(2) 0.084(9) 0.130(9) -0.075(11) -0.025(11) 0.029(7)
F32A 0.260(19) 0.093(7) 0.077(8) 0.022(10) 0.103(12) 0.025(6)
F33A 0.144(8) 0.141(13) 0.101(8) 0.046(8) 0.029(6) 0.081(8)
F31B 0.102(8) 0.172(18) 0.165(16) -0.057(8) -0.009(6) 0.120(14)
F32B 0.290(19) 0.193(19) 0.065(9) -0.167(16) -0.075(11) 0.069(9)
F33B 0.32(3) 0.081(8) 0.166(15) 0.041(12) 0.110(19) 0.069(8)
S51 0.0359(4) 0.0627(5) 0.0406(4) -0.0030(4) 0.0025(3) -0.0132(4)
O51 0.0878(16) 0.092(2) 0.0379(12) -0.0073(16) 0.0147(12) -0.0082(12)
O52 0.0480(12) 0.0539(16) 0.0676(14) -0.0022(11) 0.0040(11) -0.0185(12)
C51 0.0346(17) 0.123(4) 0.080(3) 0.011(2) -0.0040(17) -0.034(3)

loop_
_atom_type_symbol
_atom_type_description
_atom_type_scat_dispersion_real
_atom_type_scat_dispersion_imag
_atom_type_scat_source
C C 0.0033 0.0016 'International Tables Vol C Tables 4.2.6.8 and 6.1.1.4'
H H 0.0000 0.0000 'International Tables Vol C Tables 4.2.6.8 and 6.1.1.4'
N N 0.0061 0.0033 'International Tables Vol C Tables 4.2.6.8 and 6.1.1.4'
O O 0.0106 0.0060 'International Tables Vol C Tables 4.2.6.8 and 6.1.1.4'
F F 0.0171 0.0103 'International Tables Vol C Tables 4.2.6.8 and 6.1.1.4'
S S 0.1246 0.1234 'International Tables Vol C Tables 4.2.6.8 and 6.1.1.4'
Cl Cl 0.1484 0.1585 'International Tables Vol C Tables 4.2.6.8 and 6.1.1.4'

loop_
_geom_angle_atom_site_label_1
_geom_angle_atom_site_label_2
_geom_angle_atom_site_label_3
_geom_angle
C7A N1 N2 112.2(2)
C7A N1 C17 127.9(3)
N2 N1 C17 119.7(3)
C3 N2 N1 105.3(2)
N2 C3 C3A 110.5(3)
N2 C3 C31 119.7(2)
C3A C3 C31 129.7(3)
C7A C3A C3 104.9(2)
C7A C3A C4 121.8(2)
C3 C3A C4 133.3(3)
N5 C4 C3A 107.4(2)
N5 C4 H4A 110.2
C3A C4 H4A 110.2
N5 C4 H4B 110.2
C3A C4 H4B 110.2
H4A C4 H4B 108.5
C6 N5 C4 113.5(2)
C6 N5 S51 118.21(19)
C4 N5 S51 116.6(2)
N5 C6 C7 109.2(2)
N5 C6 H6A 109.8
C7 C6 H6A 109.8
N5 C6 H6B 109.8
C7 C6 H6B 109.8
H6A C6 H6B 108.3
C7A C7 C6 108.1(3)
C7A C7 H7A 110.1
C6 C7 H7A 110.1
C7A C7 H7B 110.1
C6 C7 H7B 110.1
H7A C7 H7B 108.4
N1 C7A C3A 107.1(2)
N1 C7A C7 127.4(3)
C3A C7A C7 125.5(3)
N1 C17 C11 111.7(3)
N1 C17 H17A 109.3
C11 C17 H17A 109.3
N1 C17 H17B 109.3
C11 C17 H17B 109.3
H17A C17 H17B 107.9
C12 C11 C16 118.5(3)
C12 C11 C17 120.5(3)
C16 C11 C17 121.0(3)
C11 C12 C13 121.1(4)
C11 C12 H12 119.4
C13 C12 H12 119.4
C12 C13 C14 119.2(3)
C12 C13 H13 120.4
C14 C13 H13 120.4
C15 C14 C13 120.9(4)
C15 C14 Cl14 119.4(3)
C13 C14 Cl14 119.7(3)
C14 C15 C16 118.8(4)
C14 C15 H15 120.6
C16 C15 H15 120.6
C11 C16 C15 121.4(3)
C11 C16 H16 119.3
C15 C16 H16 119.3
C32 C31 C36 117.9(3)
C32 C31 C3 121.9(2)
C36 C31 C3 120.2(3)
C33 C32 C31 121.5(3)
C33 C32 H32 119.2
C31 C32 H32 119.2
C32 C33 C34 119.5(3)
C32 C33 H33 120.3
C34 C33 H33 120.3
C35 C34 C33 119.9(3)
C35 C34 C37 119.7(3)
C33 C34 C37 120.4(4)
C34 C35 C36 120.2(3)
C34 C35 H35 119.9
C36 C35 H35 119.9
C35 C36 C31 120.9(3)
C35 C36 H36 119.5
C31 C36 H36 119.5
F31A C37 F32A 108.8(10)
F31A C37 F33A 104.0(10)
F32A C37 F33A 101.6(9)
F32B C37 F31B 105.9(11)
F32B C37 F33B 109.3(13)
F31B C37 F33B 100.7(12)
F32B C37 C34 116.4(8)
F31A C37 C34 115.2(8)
F32A C37 C34 113.4(7)
F33A C37 C34 112.6(7)
F31B C37 C34 111.5(7)
F33B C37 C34 111.7(8)
O51 S51 O52 118.56(16)
O51 S51 N5 107.30(15)
O52 S51 N5 107.20(13)
O51 S51 C51 109.00(19)
O52 S51 C51 107.11(19)
N5 S51 C51 107.16(16)
S51 C51 H51A 109.5
S51 C51 H51B 109.5
H51A C51 H51B 109.5
S51 C51 H51C 109.5
H51A C51 H51C 109.5
H51B C51 H51C 109.5

loop_
_geom_bond_atom_site_label_1
_geom_bond_atom_site_label_2
_geom_bond_distance
N1 C7A 1.346(4)
N1 N2 1.347(3)
N1 C17 1.461(4)
N2 C3 1.332(4)
C3 C3A 1.413(4)
C3 C31 1.471(4)
C3A C7A 1.368(4)
C3A C4 1.496(4)
C4 N5 1.479(4)
C4 H4A 0.9700
C4 H4B 0.9700
N5 C6 1.473(4)
N5 S51 1.630(3)
C6 C7 1.507(4)
C6 H6A 0.9700
C6 H6B 0.9700
C7 C7A 1.491(4)
C7 H7A 0.9700
C7 H7B 0.9700
C17 C11 1.504(5)
C17 H17A 0.9700
C17 H17B 0.9700
C11 C12 1.371(5)
C11 C16 1.375(5)
C12 C13 1.373(6)
C12 H12 0.9300
C13 C14 1.374(5)
C13 H13 0.9300
C14 C15 1.367(5)
C14 Cl14 1.736(4)
C15 C16 1.377(5)
C15 H15 0.9300
C16 H16 0.9300
C31 C32 1.378(4)
C31 C36 1.388(4)
C32 C33 1.375(4)
C32 H32 0.9300
C33 C34 1.379(5)
C33 H33 0.9300
C34 C35 1.370(5)
C34 C37 1.495(5)
C35 C36 1.371(5)
C35 H35 0.9300
C36 H36 0.9300
C37 F32B 1.199(12)
C37 F31A 1.224(15)
C37 F32A 1.297(10)
C37 F33A 1.302(13)
C37 F31B 1.336(15)
C37 F33B 1.338(16)
S51 O51 1.420(2)
S51 O52 1.421(2)
S51 C51 1.758(3)
C51 H51A 0.9600
C51 H51B 0.9600
C51 H51C 0.9600

loop_
_geom_hbond_atom_site_label_D
_geom_hbond_atom_site_label_H
_geom_hbond_atom_site_label_A
_geom_hbond_site_symmetry_A
_geom_hbond_distance_DH
_geom_hbond_distance_HA
_geom_hbond_distance_DA
_geom_hbond_angle_DHA
_geom_hbond_publ_flag
C15 H15 O52 1_545 0.93 2.44 3.339(4) 163 no
C17 H17A O51 3_646 0.97 2.57 3.487(4) 158 no

loop_
_geom_torsion_atom_site_label_1
_geom_torsion_atom_site_label_2
_geom_torsion_atom_site_label_3
_geom_torsion_atom_site_label_4
_geom_torsion
C7A N1 N2 C3 0.8(3)
C17 N1 N2 C3 175.0(3)
N1 N2 C3 C3A -0.1(3)
N1 N2 C3 C31 -179.5(2)
N2 C3 C3A C7A -0.5(3)
C31 C3 C3A C7A 178.8(3)
N2 C3 C3A C4 177.5(3)
C31 C3 C3A C4 -3.1(5)
C7A C3A C4 N5 16.3(4)
C3 C3A C4 N5 -161.6(3)
C3A C4 N5 C6 -51.5(3)
C3A C4 N5 S51 165.85(18)
C4 N5 C6 C7 70.6(3)
S51 N5 C6 C7 -147.5(2)
N5 C6 C7 C7A -46.5(3)
N2 N1 C7A C3A -1.2(3)
C17 N1 C7A C3A -174.8(3)
N2 N1 C7A C7 -179.3(3)
C17 N1 C7A C7 7.0(5)
C3 C3A C7A N1 1.0(3)
C4 C3A C7A N1 -177.4(2)
C3 C3A C7A C7 179.2(3)
C4 C3A C7A C7 0.8(4)
C6 C7 C7A N1 -167.7(3)
C6 C7 C7A C3A 14.5(4)
C7A N1 C17 C11 68.1(4)
N2 N1 C17 C11 -105.1(3)
N1 C17 C11 C12 59.0(4)
N1 C17 C11 C16 -119.4(4)
C16 C11 C12 C13 1.2(5)
C17 C11 C12 C13 -177.3(3)
C11 C12 C13 C14 -1.4(6)
C12 C13 C14 C15 0.4(6)
C12 C13 C14 Cl14 179.8(3)
C13 C14 C15 C16 0.7(6)
Cl14 C14 C15 C16 -178.7(3)
C12 C11 C16 C15 -0.1(6)
C17 C11 C16 C15 178.4(3)
C14 C15 C16 C11 -0.9(6)
N2 C3 C31 C32 164.3(3)
C3A C3 C31 C32 -15.0(5)
N2 C3 C31 C36 -14.6(4)
C3A C3 C31 C36 166.1(3)
C36 C31 C32 C33 -1.5(5)
C3 C31 C32 C33 179.6(3)
C31 C32 C33 C34 0.6(5)
C32 C33 C34 C35 1.0(5)
C32 C33 C34 C37 -178.2(4)
C33 C34 C35 C36 -1.6(5)
C37 C34 C35 C36 177.7(4)
C34 C35 C36 C31 0.6(5)
C32 C31 C36 C35 1.0(5)
C3 C31 C36 C35 179.9(3)
C35 C34 C37 F32B 80(2)
C33 C34 C37 F32B -100(2)
C35 C34 C37 F31A -84.2(17)
C33 C34 C37 F31A 95.0(17)
C35 C34 C37 F32A 42.1(13)
C33 C34 C37 F32A -138.7(13)
C35 C34 C37 F33A 156.8(14)
C33 C34 C37 F33A -24.0(15)
C35 C34 C37 F31B -41.3(17)
C33 C34 C37 F31B 137.9(17)
C35 C34 C37 F33B -153(2)
C33 C34 C37 F33B 26(2)
C6 N5 S51 O51 38.9(3)
C4 N5 S51 O51 179.7(2)
C6 N5 S51 O52 167.3(2)
C4 N5 S51 O52 -51.9(2)
C6 N5 S51 C51 -78.0(3)
C4 N5 S51 C51 62.8(3)

_cod_database_fobs_code 2020721
